data_7224819
loop_
_publ_author_name
'D'Alessio, Daniel'
'Krause-Heuer, Answen M'
'Skelton, Brian W.'
'Fraser, Benjamin Hugh'
'Massi, Massimiliano'
'Ogden, Mark Ian'

_publ_section_title
;
 Synthesis, structure and conformational mobility of tetra-substituted
 cyanomethoxy p-tert-butylcalix[4]arenes
;
_journal_name_full 'RSC Adv.'
_journal_paper_doi 10.1039/C6RA05865E
_journal_year 2016
_chemical_formula_moiety 'C56 H70 N4 O5, C2 H6 O'
_chemical_formula_sum 'C58 H76 N4 O6'
_chemical_formula_weight 925.23
_chemical_name_systematic
;
 ?
;
_space_group_IT_number 2
_symmetry_cell_setting triclinic
_symmetry_space_group_name_Hall '-P 1'
_symmetry_space_group_name_H-M 'P -1'
_atom_sites_solution_hydrogens geom
_atom_sites_solution_primary direct
_atom_sites_solution_secondary difmap
_audit_creation_date 2012-07-09T21:51:44-00:00
_audit_creation_method 'WinGX routine CIF_UPDATE'
_audit_update_record
;
2016-02-29 deposited with the CCDC.
2016-04-01 downloaded from the CCDC.
;
_cell_angle_alpha 81.960(4)
_cell_angle_beta 79.731(4)
_cell_angle_gamma 84.962(4)
_cell_formula_units_Z 2
_cell_length_a 10.6671(5)
_cell_length_b 12.4238(5)
_cell_length_c 21.0581(9)
_cell_measurement_reflns_used 9118
_cell_measurement_temperature 100(2)
_cell_measurement_theta_max 31.4873
_cell_measurement_theta_min 2.8082
_cell_volume 2713.4(2)
_computing_cell_refinement
;
        CrysAlisPro, Oxford Diffraction Ltd.,
        Version 1.171.33.52 (release 06-11-2009 CrysAlis171 .NET)
        (compiled Nov  6 2009,16:24:50)
;
_computing_data_collection
;
        CrysAlisPro, Oxford Diffraction Ltd.,
        Version 1.171.33.52 (release 06-11-2009 CrysAlis171 .NET)
        (compiled Nov  6 2009,16:24:50)
;
_computing_data_reduction
;
        CrysAlisPro, Oxford Diffraction Ltd.,
        Version 1.171.33.52 (release 06-11-2009 CrysAlis171 .NET)
        (compiled Nov  6 2009,16:24:50)
;
_computing_molecular_graphics 'OrtepII (Johnson, C. K. (1976)'
_computing_publication_material 'WinGX Farrugia, L. J. (1999)'
_computing_structure_refinement 'SHELXL-97 (Sheldrick, 2008)'
_diffrn_ambient_temperature 100(2)
_diffrn_detector_area_resol_mean 16.0009
_diffrn_measured_fraction_theta_full 0.999
_diffrn_measured_fraction_theta_max 0.999
_diffrn_measurement_device_type 'Oxford Diffraction Xcalibur diffractometer'
_diffrn_measurement_method '\w scans'
_diffrn_orient_matrix_UB_11 0.0406699
_diffrn_orient_matrix_UB_12 -0.033915
_diffrn_orient_matrix_UB_13 -0.0204086
_diffrn_orient_matrix_UB_21 0.0002348
_diffrn_orient_matrix_UB_22 -0.0417484
_diffrn_orient_matrix_UB_23 0.0266324
_diffrn_orient_matrix_UB_31 -0.0541692
_diffrn_orient_matrix_UB_32 -0.0210042
_diffrn_orient_matrix_UB_33 -0.0079726
_diffrn_radiation_monochromator graphite
_diffrn_radiation_type MoK\a
_diffrn_radiation_wavelength 0.71073
_diffrn_reflns_av_R_equivalents 0.0342
_diffrn_reflns_av_unetI/netI 0.055
_diffrn_reflns_limit_h_max 14
_diffrn_reflns_limit_h_min -14
_diffrn_reflns_limit_k_max 16
_diffrn_reflns_limit_k_min -16
_diffrn_reflns_limit_l_max 27
_diffrn_reflns_limit_l_min -28
_diffrn_reflns_number 32902
_diffrn_reflns_theta_full 29
_diffrn_reflns_theta_max 29
_diffrn_reflns_theta_min 2.81
_exptl_absorpt_coefficient_mu 0.073
_exptl_absorpt_correction_T_max 1
_exptl_absorpt_correction_T_min 0.87277
_exptl_absorpt_correction_type multi-scan
_exptl_absorpt_process_details
;
      CrysAlisPro, Oxford Diffraction Ltd.,
  Empirical absorption correction using spherical harmonics,
 implemented in SCALE3 ABSPACK scaling algorithm.

;
_exptl_crystal_colour colourless
_exptl_crystal_density_diffrn 1.132
_exptl_crystal_density_method 'not measured'
_exptl_crystal_description plate
_exptl_crystal_F_000 1000
_exptl_crystal_size_max 0.39
_exptl_crystal_size_mid 0.27
_exptl_crystal_size_min 0.06
_refine_diff_density_max 0.707
_refine_diff_density_min -0.336
_refine_diff_density_rms 0.061
_refine_ls_extinction_method none
_refine_ls_goodness_of_fit_ref 1.088
_refine_ls_hydrogen_treatment constr
_refine_ls_matrix_type full
_refine_ls_number_parameters 689
_refine_ls_number_reflns 14427
_refine_ls_number_restraints 21
_refine_ls_restrained_S_all 1.094
_refine_ls_R_factor_all 0.1144
_refine_ls_R_factor_gt 0.0856
_refine_ls_shift/su_max 0.018
_refine_ls_shift/su_mean 0
_refine_ls_structure_factor_coef Fsqd
_refine_ls_weighting_details 'calc w=1/[\s^2^(Fo^2^)+(0.0809P)^2^+1.7596P] where P=(Fo^2^+2Fc^2^)/3'
_refine_ls_weighting_scheme calc
_refine_ls_wR_factor_gt 0.1905
_refine_ls_wR_factor_ref 0.2064
_reflns_number_gt 10878
_reflns_number_total 14427
_reflns_threshold_expression I>2\s(I)
_cod_data_source_file c6ra05865e2.cif
_cod_data_source_block modd274
_cod_original_sg_symbol_Hall '-p 1'
_cod_database_code 7224819

loop_
_symmetry_equiv_pos_as_xyz
'x, y, z'
'-x, -y, -z'

loop_
_atom_site_label
_atom_site_type_symbol
_atom_site_fract_x
_atom_site_fract_y
_atom_site_fract_z
_atom_site_U_iso_or_equiv
_atom_site_adp_type
_atom_site_occupancy
_atom_site_symmetry_multiplicity
_atom_site_calc_flag
_atom_site_refinement_flags
_atom_site_disorder_assembly
_atom_site_disorder_group
C11 C 0.47071(18) 0.22984(17) 0.71362(10) 0.0215(4) Uani 1 1 d . . .
O11 O 0.50005(13) 0.24562(12) 0.64597(7) 0.0233(3) Uani 1 1 d . . .
C111 C 0.62364(19) 0.20144(18) 0.62058(10) 0.0246(4) Uani 1 1 d . . .
H11A H 0.658 0.1511 0.6551 0.03 Uiso 1 1 calc R . .
H11B H 0.6822 0.2609 0.6059 0.03 Uiso 1 1 calc R . .
C112 C 0.6157(2) 0.14010(17) 0.56335(10) 0.0239(4) Uani 1 1 d . . .
O112 O 0.51291(15) 0.13481(13) 0.54535(8) 0.0306(4) Uani 1 1 d . . .
N113 N 0.72532(17) 0.09258(15) 0.53513(9) 0.0289(4) Uani 1 1 d . . .
C114 C 0.8496(2) 0.0987(2) 0.55454(13) 0.0371(6) Uani 1 1 d . . .
H11C H 0.847 0.1639 0.5771 0.045 Uiso 1 1 calc R . .
H11D H 0.9158 0.1075 0.5151 0.045 Uiso 1 1 calc R . .
C115 C 0.8865(3) -0.0009(2) 0.59879(15) 0.0479(7) Uani 1 1 d . . .
H11E H 0.8226 -0.0088 0.6386 0.072 Uiso 1 1 calc R . .
H11F H 0.9702 0.007 0.61 0.072 Uiso 1 1 calc R . .
H11G H 0.8905 -0.0656 0.5765 0.072 Uiso 1 1 calc R . .
C116 C 0.7263(2) 0.0379(2) 0.47748(12) 0.0348(5) Uani 1 1 d . . .
H11H H 0.6418 0.009 0.4798 0.042 Uiso 1 1 calc R . .
H11I H 0.7908 -0.0245 0.4773 0.042 Uiso 1 1 calc R . .
C117 C 0.7566(3) 0.1145(2) 0.41475(12) 0.0403(6) Uani 1 1 d . . .
H11J H 0.6895 0.1736 0.4133 0.06 Uiso 1 1 calc R . .
H11K H 0.7607 0.0742 0.3775 0.06 Uiso 1 1 calc R . .
H11L H 0.8389 0.1451 0.4129 0.06 Uiso 1 1 calc R . .
C12 C 0.51164(18) 0.30062(17) 0.75081(10) 0.0224(4) Uani 1 1 d . . .
C13 C 0.48381(19) 0.27908(18) 0.81791(10) 0.0248(4) Uani 1 1 d . . .
H13 H 0.5146 0.3252 0.8433 0.03 Uiso 1 1 calc R . .
C14 C 0.4125(2) 0.19248(18) 0.84994(10) 0.0256(4) Uani 1 1 d . . .
C141 C 0.3875(2) 0.17213(19) 0.92468(11) 0.0295(5) Uani 1 1 d . . .
C142 C 0.2960(3) 0.0823(2) 0.95061(13) 0.0458(7) Uani 1 1 d . . .
H14A H 0.2132 0.1039 0.937 0.069 Uiso 1 1 calc R . .
H14B H 0.2847 0.0706 0.9982 0.069 Uiso 1 1 calc R . .
H14C H 0.3312 0.0147 0.9333 0.069 Uiso 1 1 calc R . .
C143 C 0.3309(3) 0.2764(2) 0.95301(13) 0.0438(6) Uani 1 1 d . . .
H14D H 0.2509 0.3005 0.9371 0.066 Uiso 1 1 calc R . .
H14E H 0.3915 0.3335 0.9394 0.066 Uiso 1 1 calc R . .
H14F H 0.3142 0.2618 1.0006 0.066 Uiso 1 1 calc R . .
C144 C 0.5153(3) 0.1382(2) 0.94865(12) 0.0403(6) Uani 1 1 d . . .
H14G H 0.5005 0.1254 0.9963 0.06 Uiso 1 1 calc R . .
H14H H 0.5741 0.1964 0.9337 0.06 Uiso 1 1 calc R . .
H14I H 0.5527 0.0713 0.9312 0.06 Uiso 1 1 calc R . .
C15 C 0.3676(2) 0.12740(18) 0.81121(11) 0.0272(4) Uani 1 1 d . . .
H15 H 0.3166 0.0692 0.8317 0.033 Uiso 1 1 calc R . .
C16 C 0.39497(18) 0.14470(17) 0.74349(10) 0.0237(4) Uani 1 1 d . . .
C1 C 0.33898(19) 0.07301(18) 0.70413(11) 0.0254(4) Uani 1 1 d . . .
H1A H 0.3755 0.0901 0.6575 0.03 Uiso 1 1 calc R . .
H1B H 0.3634 -0.0043 0.7179 0.03 Uiso 1 1 calc R . .
C21 C 0.38460(19) 0.53289(16) 0.70531(10) 0.0221(4) Uani 1 1 d . . .
O21 O 0.36601(13) 0.47583(12) 0.65596(7) 0.0240(3) Uani 1 1 d . . .
C211 C 0.4469(2) 0.5040(2) 0.59519(11) 0.0325(5) Uani 1 1 d . . .
H21A H 0.4786 0.4371 0.5752 0.039 Uiso 1 1 calc R . .
H21B H 0.5216 0.5397 0.6026 0.039 Uiso 1 1 calc R . .
C212 C 0.3770(2) 0.57823(19) 0.55057(11) 0.0292(5) Uani 1 1 d . . .
N213 N 0.3223(2) 0.63478(18) 0.51609(10) 0.0386(5) Uani 1 1 d . . .
C22 C 0.29254(19) 0.61303(17) 0.72555(10) 0.0240(4) Uani 1 1 d . A .
C23 C 0.3090(2) 0.66492(18) 0.77804(11) 0.0288(5) Uani 1 1 d . . .
H23 H 0.2471 0.7202 0.7921 0.035 Uiso 1 1 calc R . .
C24 C 0.4123(2) 0.63856(19) 0.81031(11) 0.0293(5) Uani 1 1 d . . .
C241 C 0.4293(2) 0.6932(2) 0.86924(12) 0.0366(6) Uani 1 1 d . . .
C242 C 0.3130(3) 0.7673(3) 0.89237(16) 0.0566(8) Uani 1 1 d . . .
H24A H 0.3261 0.7972 0.9312 0.085 Uiso 1 1 calc R . .
H24B H 0.2368 0.7252 0.9029 0.085 Uiso 1 1 calc R . .
H24C H 0.3014 0.8271 0.8578 0.085 Uiso 1 1 calc R . .
C243 C 0.5463(3) 0.7604(3) 0.85102(14) 0.0529(8) Uani 1 1 d . . .
H24D H 0.5322 0.8197 0.8166 0.079 Uiso 1 1 calc R . .
H24E H 0.6212 0.7137 0.8355 0.079 Uiso 1 1 calc R . .
H24F H 0.5609 0.7911 0.8893 0.079 Uiso 1 1 calc R . .
C244 C 0.4475(3) 0.6049(2) 0.92665(13) 0.0471(7) Uani 1 1 d . . .
H24G H 0.4586 0.6397 0.9641 0.071 Uiso 1 1 calc R . .
H24H H 0.5233 0.5571 0.914 0.071 Uiso 1 1 calc R . .
H24I H 0.3722 0.5618 0.9383 0.071 Uiso 1 1 calc R . .
C25 C 0.5025(2) 0.55743(18) 0.78823(11) 0.0285(5) Uani 1 1 d . . .
H25 H 0.5751 0.5395 0.809 0.034 Uiso 1 1 calc R . .
C26 C 0.48968(19) 0.50224(17) 0.73702(10) 0.0238(4) Uani 1 1 d . . .
C2 C 0.57771(18) 0.40414(17) 0.72034(11) 0.0236(4) Uani 1 1 d . . .
H2A H 0.6583 0.4059 0.7372 0.028 Uiso 1 1 calc R . .
H2B H 0.5985 0.4054 0.6725 0.028 Uiso 1 1 calc R . .
C31 C 0.04106(19) 0.48238(18) 0.68331(10) 0.0247(4) Uani 1 1 d . . .
O31 O 0.08834(14) 0.49428(13) 0.61652(7) 0.0281(3) Uani 1 1 d . . .
C311 C 0.0179(2) 0.5751(2) 0.58014(11) 0.0311(5) Uani 1 1 d . . .
H31A H 0.0642 0.5886 0.5349 0.037 Uiso 1 1 calc R . .
H31B H 0.0105 0.6441 0.5995 0.037 Uiso 1 1 calc R . .
C312 C -0.1116(2) 0.5410(2) 0.57940(12) 0.0354(5) Uani 1 1 d . . .
N313 N -0.2103(2) 0.5115(2) 0.58050(12) 0.0496(6) Uani 1 1 d . . .
C32 C -0.03634(19) 0.39740(18) 0.71042(11) 0.0262(4) Uani 1 1 d . . .
C33 C -0.08325(19) 0.38747(18) 0.77689(11) 0.0271(4) Uani 1 1 d . . .
H33 H -0.1374 0.3304 0.7954 0.032 Uiso 1 1 calc R . .
C34 C -0.05410(19) 0.45757(18) 0.81714(11) 0.0255(4) Uani 1 1 d . A .
C341 C -0.1020(2) 0.4423(2) 0.89078(11) 0.0318(5) Uani 1 1 d . . .
C342 C -0.2108(3) 0.3643(3) 0.90973(16) 0.0397(9) Uani 0.765(5) 1 d P A 1
H34A H -0.1787 0.2914 0.8992 0.06 Uiso 0.765(5) 1 calc PR A 1
H34B H -0.2801 0.391 0.8855 0.06 Uiso 0.765(5) 1 calc PR A 1
H34C H -0.243 0.3609 0.9565 0.06 Uiso 0.765(5) 1 calc PR A 1
C343 C 0.0100(4) 0.3945(4) 0.92403(18) 0.0498(11) Uani 0.765(5) 1 d P A 1
H34D H 0.0415 0.3245 0.9088 0.075 Uiso 0.765(5) 1 calc PR A 1
H34E H -0.0182 0.3834 0.9713 0.075 Uiso 0.765(5) 1 calc PR A 1
H34F H 0.0786 0.4449 0.9134 0.075 Uiso 0.765(5) 1 calc PR A 1
C344 C -0.1517(3) 0.5516(3) 0.91479(16) 0.0384(9) Uani 0.765(5) 1 d P A 1
H34G H -0.1826 0.54 0.9618 0.058 Uiso 0.765(5) 1 calc PR A 1
H34H H -0.2218 0.5834 0.8923 0.058 Uiso 0.765(5) 1 calc PR A 1
H34I H -0.0825 0.6013 0.9056 0.058 Uiso 0.765(5) 1 calc PR A 1
C345 C -0.0356(17) 0.5081(16) 0.9291(6) 0.074(6) Uani 0.235(5) 1 d P A 2
H34J H -0.0667 0.4898 0.9757 0.111 Uiso 0.235(5) 1 calc PR A 2
H34K H -0.0541 0.586 0.9163 0.111 Uiso 0.235(5) 1 calc PR A 2
H34L H 0.0568 0.491 0.92 0.111 Uiso 0.235(5) 1 calc PR A 2
C346 C -0.2453(12) 0.4738(17) 0.9019(6) 0.070(6) Uani 0.235(5) 1 d P A 2
H34M H -0.2908 0.4182 0.8882 0.105 Uiso 0.235(5) 1 calc PR A 2
H34N H -0.2617 0.5443 0.8764 0.105 Uiso 0.235(5) 1 calc PR A 2
H34O H -0.2753 0.4791 0.9482 0.105 Uiso 0.235(5) 1 calc PR A 2
C347 C -0.075(2) 0.3200(16) 0.9197(8) 0.091(7) Uani 0.235(5) 1 d P A 2
H34P H 0.0145 0.2969 0.9049 0.137 Uiso 0.235(5) 1 calc PR A 2
H34Q H -0.1306 0.2736 0.9047 0.137 Uiso 0.235(5) 1 calc PR A 2
H34R H -0.092 0.3134 0.9673 0.137 Uiso 0.235(5) 1 calc PR A 2
C35 C 0.02848(19) 0.53859(17) 0.78831(11) 0.0252(4) Uani 1 1 d . . .
H35 H 0.0525 0.5861 0.8151 0.03 Uiso 1 1 calc R A .
C36 C 0.07674(19) 0.55257(17) 0.72232(10) 0.0234(4) Uani 1 1 d . A .
C3 C 0.17382(19) 0.63730(17) 0.69465(11) 0.0250(4) Uani 1 1 d . . .
H3A H 0.1971 0.6372 0.647 0.03 Uiso 1 1 calc R A .
H3B H 0.1354 0.7106 0.7029 0.03 Uiso 1 1 calc R . .
C41 C 0.1340(2) 0.18413(18) 0.68502(10) 0.0264(4) Uani 1 1 d . . .
O41 O 0.20327(14) 0.27084(14) 0.65207(8) 0.0327(4) Uani 1 1 d . . .
C411 C 0.2553(2) 0.2698(2) 0.58657(13) 0.0390(6) Uani 1 1 d . . .
H41A H 0.3244 0.2112 0.5828 0.047 Uiso 1 1 calc R . .
H41B H 0.2941 0.3399 0.5698 0.047 Uiso 1 1 calc R . .
C412 C 0.1617(2) 0.2528(2) 0.54539(12) 0.0343(5) Uani 1 1 d . . .
N413 N 0.0945(2) 0.2385(2) 0.51224(11) 0.0441(5) Uani 1 1 d . . .
C42 C 0.1950(2) 0.08898(18) 0.71248(10) 0.0257(4) Uani 1 1 d . . .
C43 C 0.1181(2) 0.01244(18) 0.75215(11) 0.0287(5) Uani 1 1 d . . .
H43 H 0.1579 -0.0531 0.7705 0.034 Uiso 1 1 calc R . .
C44 C -0.0149(2) 0.02800(19) 0.76606(11) 0.0301(5) Uani 1 1 d . . .
C441 C -0.0939(2) -0.0567(2) 0.81270(14) 0.0403(6) Uani 1 1 d . . .
C442 C -0.0840(3) -0.1613(2) 0.7834(2) 0.0687(11) Uani 1 1 d U . .
H44A H -0.1319 -0.2159 0.8141 0.103 Uiso 1 1 calc R . .
H44B H 0.0059 -0.1877 0.7741 0.103 Uiso 1 1 calc R . .
H44C H -0.1194 -0.1485 0.7429 0.103 Uiso 1 1 calc R . .
C443 C -0.0452(4) -0.0726(4) 0.87794(19) 0.0939(14) Uani 1 1 d U . .
H44D H -0.0978 -0.1235 0.9092 0.141 Uiso 1 1 calc R . .
H44E H -0.0505 -0.0023 0.8947 0.141 Uiso 1 1 calc R . .
H44F H 0.0438 -0.1021 0.8716 0.141 Uiso 1 1 calc R . .
C444 C -0.2337(3) -0.0180(3) 0.8284(2) 0.0733(12) Uani 1 1 d U . .
H44G H -0.2706 -0.0058 0.7883 0.11 Uiso 1 1 calc R . .
H44H H -0.2409 0.0503 0.8475 0.11 Uiso 1 1 calc R . .
H44I H -0.2798 -0.0734 0.8593 0.11 Uiso 1 1 calc R . .
C45 C -0.0707(2) 0.12320(19) 0.73700(12) 0.0312(5) Uani 1 1 d . . .
H45 H -0.1611 0.1347 0.7448 0.037 Uiso 1 1 calc R . .
C46 C 0.0014(2) 0.20244(18) 0.69673(11) 0.0279(5) Uani 1 1 d . . .
C4 C -0.0612(2) 0.30980(19) 0.67151(12) 0.0307(5) Uani 1 1 d . . .
H4A H -0.1543 0.3035 0.6757 0.037 Uiso 1 1 calc R . .
H4B H -0.0262 0.3295 0.6249 0.037 Uiso 1 1 calc R . .
O101 O 0.4297(16) 0.2527(11) 0.4331(7) 0.130(4) Uani 0.5 1 d PD B 1
H101 H 0.4526 0.2208 0.4675 0.195 Uiso 0.5 1 calc PR B 1
C101 C 0.4073(8) 0.1754(7) 0.3948(4) 0.060(2) Uani 0.5 1 d PD B 1
H10A H 0.3466 0.1235 0.4206 0.072 Uiso 0.5 1 calc PR B 1
H10B H 0.4881 0.134 0.3796 0.072 Uiso 0.5 1 calc PR B 1
C102 C 0.3535(10) 0.2332(6) 0.3385(3) 0.081(3) Uani 0.5 1 d PD B 1
H10C H 0.2654 0.2604 0.3531 0.121 Uiso 0.5 1 calc PR B 1
H10D H 0.3543 0.183 0.3064 0.121 Uiso 0.5 1 calc PR B 1
H10E H 0.4049 0.2946 0.3186 0.121 Uiso 0.5 1 calc PR B 1
O201 O 0.4297(6) 0.2594(5) 0.4367(2) 0.0296(11) Uani 0.5 1 d PD C 2
H201 H 0.447 0.2054 0.4632 0.044 Uiso 0.5 1 calc PR C 2
C201 C 0.3656(8) 0.2274(8) 0.3930(4) 0.063(2) Uani 0.5 1 d PD C 2
H20A H 0.339 0.292 0.3641 0.075 Uiso 0.5 1 calc PR C 2
H20B H 0.2877 0.1924 0.4164 0.075 Uiso 0.5 1 calc PR C 2
C202 C 0.4438(7) 0.1528(7) 0.3550(4) 0.067(2) Uani 0.5 1 d PD C 2
H20C H 0.5216 0.1871 0.3324 0.101 Uiso 0.5 1 calc PR C 2
H20D H 0.3969 0.1325 0.3229 0.101 Uiso 0.5 1 calc PR C 2
H20E H 0.4668 0.0874 0.3834 0.101 Uiso 0.5 1 calc PR C 2

loop_
_atom_site_aniso_label
_atom_site_aniso_U_11
_atom_site_aniso_U_22
_atom_site_aniso_U_33
_atom_site_aniso_U_23
_atom_site_aniso_U_13
_atom_site_aniso_U_12
C11 0.0155(9) 0.0238(10) 0.0245(10) -0.0046(8) -0.0026(7) 0.0031(7)
O11 0.0190(7) 0.0267(8) 0.0236(7) -0.0050(6) -0.0027(5) 0.0025(6)
C111 0.0188(9) 0.0287(11) 0.0260(11) -0.0071(8) -0.0011(8) 0.0004(8)
C112 0.0248(10) 0.0193(10) 0.0271(11) -0.0021(8) -0.0017(8) -0.0059(8)
O112 0.0291(8) 0.0332(9) 0.0323(9) -0.0085(7) -0.0072(7) -0.0065(7)
N113 0.0262(9) 0.0267(10) 0.0347(10) -0.0123(8) 0.0001(8) -0.0037(7)
C114 0.0230(11) 0.0419(14) 0.0490(15) -0.0243(12) 0.0023(10) -0.0040(10)
C115 0.0332(13) 0.0546(17) 0.0613(19) -0.0261(15) -0.0134(13) 0.0088(12)
C116 0.0376(12) 0.0308(12) 0.0380(13) -0.0181(10) 0.0002(10) -0.0039(10)
C117 0.0446(14) 0.0415(14) 0.0352(14) -0.0167(11) 0.0001(11) -0.0005(11)
C12 0.0155(9) 0.0246(10) 0.0270(11) -0.0047(8) -0.0028(7) 0.0004(7)
C13 0.0208(9) 0.0278(11) 0.0272(11) -0.0079(9) -0.0049(8) -0.0009(8)
C14 0.0236(10) 0.0273(11) 0.0246(11) -0.0044(8) -0.0015(8) 0.0009(8)
C141 0.0334(11) 0.0301(12) 0.0237(11) -0.0036(9) -0.0011(9) -0.0023(9)
C142 0.0550(16) 0.0532(17) 0.0262(13) -0.0019(11) 0.0055(11) -0.0182(13)
C143 0.0548(16) 0.0431(15) 0.0306(13) -0.0097(11) -0.0003(12) 0.0064(12)
C144 0.0458(14) 0.0447(15) 0.0287(13) 0.0017(11) -0.0085(11) 0.0004(12)
C15 0.0249(10) 0.0254(11) 0.0301(11) -0.0043(9) 0.0005(8) -0.0049(8)
C16 0.0173(9) 0.0246(10) 0.0297(11) -0.0085(8) -0.0015(8) -0.0014(8)
C1 0.0209(9) 0.0270(11) 0.0293(11) -0.0106(9) 0.0000(8) -0.0046(8)
C21 0.0216(9) 0.0214(10) 0.0234(10) -0.0041(8) -0.0005(8) -0.0071(8)
O21 0.0230(7) 0.0267(8) 0.0229(7) -0.0073(6) -0.0013(6) -0.0029(6)
C211 0.0306(11) 0.0356(13) 0.0286(12) -0.0061(10) 0.0015(9) 0.0023(10)
C212 0.0340(12) 0.0285(11) 0.0239(11) -0.0057(9) 0.0028(9) -0.0066(9)
N213 0.0435(12) 0.0383(12) 0.0317(11) 0.0000(9) -0.0021(9) -0.0055(10)
C22 0.0227(9) 0.0207(10) 0.0278(11) -0.0034(8) 0.0011(8) -0.0071(8)
C23 0.0269(10) 0.0228(11) 0.0367(12) -0.0115(9) 0.0024(9) -0.0054(8)
C24 0.0309(11) 0.0289(11) 0.0306(12) -0.0097(9) -0.0015(9) -0.0127(9)
C241 0.0416(13) 0.0346(13) 0.0375(13) -0.0152(11) -0.0040(11) -0.0132(11)
C242 0.0646(19) 0.0563(19) 0.0571(19) -0.0353(16) -0.0124(15) 0.0000(15)
C243 0.0658(19) 0.0573(18) 0.0435(16) -0.0125(13) -0.0099(14) -0.0365(16)
C244 0.0589(17) 0.0526(17) 0.0321(14) -0.0143(12) -0.0008(12) -0.0171(14)
C25 0.0250(10) 0.0304(12) 0.0322(12) -0.0064(9) -0.0049(9) -0.0101(9)
C26 0.0200(9) 0.0243(10) 0.0266(11) -0.0027(8) 0.0006(8) -0.0081(8)
C2 0.0167(9) 0.0269(11) 0.0277(11) -0.0045(8) -0.0027(8) -0.0044(8)
C31 0.0186(9) 0.0294(11) 0.0264(11) -0.0058(9) -0.0045(8) 0.0027(8)
O31 0.0244(7) 0.0348(9) 0.0251(8) -0.0054(6) -0.0044(6) 0.0008(6)
C311 0.0262(11) 0.0401(13) 0.0268(11) -0.0020(9) -0.0060(9) -0.0012(9)
C312 0.0303(12) 0.0429(14) 0.0329(13) -0.0011(10) -0.0087(10) -0.0001(10)
N313 0.0350(12) 0.0587(16) 0.0560(15) 0.0020(12) -0.0162(11) -0.0049(11)
C32 0.0199(9) 0.0291(11) 0.0318(11) -0.0061(9) -0.0094(8) -0.0004(8)
C33 0.0198(9) 0.0280(11) 0.0341(12) -0.0017(9) -0.0066(8) -0.0047(8)
C34 0.0190(9) 0.0286(11) 0.0281(11) -0.0029(9) -0.0033(8) -0.0005(8)
C341 0.0258(11) 0.0428(14) 0.0263(11) -0.0006(10) -0.0036(9) -0.0078(10)
C342 0.0400(19) 0.047(2) 0.0300(17) -0.0015(14) 0.0023(14) -0.0154(16)
C343 0.040(2) 0.069(3) 0.038(2) 0.0090(18) -0.0150(16) 0.0018(18)
C344 0.0429(19) 0.044(2) 0.0276(16) -0.0110(14) 0.0036(13) -0.0060(15)
C345 0.087(12) 0.110(15) 0.030(7) -0.015(8) 0.005(7) -0.056(11)
C346 0.041(7) 0.138(17) 0.025(6) -0.007(8) 0.006(5) 0.001(8)
C347 0.127(17) 0.108(15) 0.045(9) 0.018(9) -0.035(10) -0.045(13)
C35 0.0221(10) 0.0252(11) 0.0290(11) -0.0061(8) -0.0044(8) -0.0005(8)
C36 0.0184(9) 0.0212(10) 0.0295(11) -0.0034(8) -0.0030(8) 0.0017(7)
C3 0.0235(10) 0.0220(10) 0.0285(11) -0.0045(8) -0.0008(8) -0.0006(8)
C41 0.0242(10) 0.0318(11) 0.0262(11) -0.0088(9) -0.0033(8) -0.0113(9)
O41 0.0252(8) 0.0383(9) 0.0352(9) 0.0018(7) -0.0073(7) -0.0117(7)
C411 0.0278(12) 0.0453(15) 0.0448(15) -0.0066(12) -0.0074(10) -0.0023(10)
C412 0.0296(11) 0.0320(12) 0.0399(14) -0.0034(10) -0.0039(10) -0.0007(10)
N413 0.0477(13) 0.0486(14) 0.0386(12) -0.0047(10) -0.0127(10) -0.0068(11)
C42 0.0222(10) 0.0303(11) 0.0265(11) -0.0140(9) 0.0015(8) -0.0068(8)
C43 0.0286(11) 0.0255(11) 0.0323(12) -0.0110(9) 0.0009(9) -0.0035(9)
C44 0.0264(11) 0.0290(12) 0.0348(12) -0.0138(10) 0.0063(9) -0.0090(9)
C441 0.0308(12) 0.0362(14) 0.0488(16) -0.0054(11) 0.0110(11) -0.0101(10)
C442 0.069(2) 0.0263(14) 0.097(3) -0.0128(15) 0.0318(19) -0.0124(14)
C443 0.081(3) 0.130(4) 0.060(2) 0.017(2) 0.013(2) -0.044(3)
C444 0.0444(16) 0.0351(15) 0.122(3) -0.0119(18) 0.0412(18) -0.0096(13)
C45 0.0219(10) 0.0351(12) 0.0389(13) -0.0173(10) 0.0009(9) -0.0072(9)
C46 0.0242(10) 0.0301(11) 0.0331(12) -0.0136(9) -0.0052(9) -0.0065(9)
C4 0.0220(10) 0.0357(12) 0.0386(13) -0.0109(10) -0.0099(9) -0.0044(9)
O101 0.137(10) 0.129(11) 0.130(11) -0.012(8) -0.043(9) 0.003(9)
C101 0.047(4) 0.056(5) 0.090(6) -0.053(5) -0.021(4) 0.017(3)
C102 0.171(9) 0.052(4) 0.034(3) 0.016(3) -0.043(4) -0.062(5)
O201 0.034(3) 0.036(3) 0.020(2) 0.0053(19) -0.0122(19) -0.012(2)
C201 0.049(4) 0.078(6) 0.069(5) -0.031(5) -0.014(4) -0.001(4)
C202 0.052(4) 0.070(5) 0.080(5) -0.024(5) 0.001(4) -0.009(4)

loop_
_atom_type_symbol
_atom_type_description
_atom_type_scat_dispersion_real
_atom_type_scat_dispersion_imag
_atom_type_scat_source
C C 0.0033 0.0016 'International Tables Vol C Tables 4.2.6.8 and 6.1.1.4'
H H 0 0 'International Tables Vol C Tables 4.2.6.8 and 6.1.1.4'
N N 0.0061 0.0033 'International Tables Vol C Tables 4.2.6.8 and 6.1.1.4'
O O 0.0106 0.006 'International Tables Vol C Tables 4.2.6.8 and 6.1.1.4'

loop_
_geom_angle_atom_site_label_1
_geom_angle_atom_site_label_2
_geom_angle_atom_site_label_3
_geom_angle
O11 C11 C16 118.60(18)
O11 C11 C12 120.72(18)
C16 C11 C12 120.62(19)
C11 O11 C111 113.92(15)
O11 C111 C112 109.88(16)
O112 C112 N113 122.75(19)
O112 C112 C111 120.79(18)
N113 C112 C111 116.46(18)
C112 N113 C114 124.21(18)
C112 N113 C116 119.41(19)
C114 N113 C116 116.18(18)
N113 C114 C115 112.7(2)
N113 C116 C117 111.93(19)
C13 C12 C11 118.41(19)
C13 C12 C2 118.89(18)
C11 C12 C2 122.58(19)
C12 C13 C14 122.84(19)
C15 C14 C13 117.0(2)
C15 C14 C141 123.0(2)
C13 C14 C141 119.97(19)
C142 C141 C143 108.4(2)
C142 C141 C14 112.15(19)
C143 C141 C14 110.42(19)
C142 C141 C144 108.6(2)
C143 C141 C144 108.4(2)
C14 C141 C144 108.84(18)
C14 C15 C16 122.3(2)
C15 C16 C11 118.70(19)
C15 C16 C1 119.49(19)
C11 C16 C1 121.78(19)
C42 C1 C16 112.15(17)
O21 C21 C22 118.81(18)
O21 C21 C26 119.26(18)
C22 C21 C26 121.71(19)
C21 O21 C211 114.19(16)
O21 C211 C212 110.67(18)
N213 C212 C211 179.3(3)
C21 C22 C23 117.98(19)
C21 C22 C3 120.71(18)
C23 C22 C3 121.17(19)
C24 C23 C22 122.4(2)
C23 C24 C25 117.61(19)
C23 C24 C241 122.7(2)
C25 C24 C241 119.7(2)
C243 C241 C242 108.9(2)
C243 C241 C24 109.3(2)
C242 C241 C24 112.3(2)
C243 C241 C244 109.6(2)
C242 C241 C244 107.2(2)
C24 C241 C244 109.5(2)
C26 C25 C24 122.3(2)
C25 C26 C21 117.99(19)
C25 C26 C2 121.22(19)
C21 C26 C2 120.48(18)
C26 C2 C12 109.07(16)
C32 C31 C36 120.9(2)
C32 C31 O31 119.36(19)
C36 C31 O31 119.68(19)
C31 O31 C311 113.35(16)
O31 C311 C312 111.2(2)
N313 C312 C311 177.5(3)
C33 C32 C31 118.47(19)
C33 C32 C4 118.9(2)
C31 C32 C4 122.4(2)
C34 C33 C32 122.6(2)
C33 C34 C35 116.9(2)
C33 C34 C341 121.8(2)
C35 C34 C341 121.17(19)
C345 C341 C343 57.4(8)
C345 C341 C346 109.6(10)
C343 C341 C346 144.4(5)
C345 C341 C344 53.4(8)
C343 C341 C344 109.5(3)
C346 C341 C344 60.0(8)
C345 C341 C34 114.4(5)
C343 C341 C34 107.8(2)
C346 C341 C34 107.7(5)
C344 C341 C34 110.7(2)
C345 C341 C342 133.7(6)
C343 C341 C342 108.9(3)
C346 C341 C342 53.1(8)
C344 C341 C342 107.9(2)
C34 C341 C342 111.9(2)
C345 C341 C347 104.6(10)
C343 C341 C347 52.5(7)
C346 C341 C347 110.6(11)
C344 C341 C347 139.1(7)
C34 C341 C347 110.0(7)
C342 C341 C347 59.4(8)
C36 C35 C34 122.7(2)
C35 C36 C31 118.31(19)
C35 C36 C3 120.12(19)
C31 C36 C3 121.42(19)
C22 C3 C36 110.65(18)
O41 C41 C46 116.5(2)
O41 C41 C42 121.26(18)
C46 C41 C42 121.7(2)
C41 O41 C411 119.28(19)
O41 C411 C412 114.0(2)
N413 C412 C411 177.2(3)
C43 C42 C41 117.48(19)
C43 C42 C1 120.7(2)
C41 C42 C1 121.65(19)
C42 C43 C44 122.9(2)
C45 C44 C43 117.3(2)
C45 C44 C441 122.2(2)
C43 C44 C441 120.4(2)
C442 C441 C444 109.0(3)
C442 C441 C44 109.9(2)
C444 C441 C44 112.2(2)
C442 C441 C443 112.0(3)
C444 C441 C443 105.4(3)
C44 C441 C443 108.4(2)
C44 C45 C46 122.3(2)
C41 C46 C45 118.4(2)
C41 C46 C4 120.6(2)
C45 C46 C4 120.8(2)
C46 C4 C32 109.24(17)
O101 C101 C102 108.3(8)
O201 C201 C202 110.7(7)

loop_
_geom_bond_atom_site_label_1
_geom_bond_atom_site_label_2
_geom_bond_distance
C11 O11 1.393(2)
C11 C16 1.396(3)
C11 C12 1.400(3)
O11 C111 1.424(2)
C111 C112 1.531(3)
C112 O112 1.233(2)
C112 N113 1.341(3)
N113 C114 1.467(3)
N113 C116 1.470(3)
C114 C115 1.509(4)
C116 C117 1.518(4)
C12 C13 1.384(3)
C12 C2 1.526(3)
C13 C14 1.396(3)
C14 C15 1.393(3)
C14 C141 1.537(3)
C141 C142 1.526(3)
C141 C143 1.532(3)
C141 C144 1.541(3)
C15 C16 1.393(3)
C16 C1 1.521(3)
C1 C42 1.513(3)
C21 O21 1.388(2)
C21 C22 1.391(3)
C21 C26 1.403(3)
O21 C211 1.428(3)
C211 C212 1.475(3)
C212 N213 1.139(3)
C22 C23 1.399(3)
C22 C3 1.513(3)
C23 C24 1.388(3)
C24 C25 1.400(3)
C24 C241 1.540(3)
C241 C243 1.526(4)
C241 C242 1.528(4)
C241 C244 1.542(4)
C25 C26 1.388(3)
C26 C2 1.514(3)
C31 C32 1.392(3)
C31 C36 1.396(3)
C31 O31 1.399(3)
O31 C311 1.421(3)
C311 C312 1.484(3)
C312 N313 1.140(3)
C32 C33 1.392(3)
C32 C4 1.518(3)
C33 C34 1.386(3)
C34 C35 1.397(3)
C34 C341 1.534(3)
C341 C345 1.521(14)
C341 C343 1.525(4)
C341 C346 1.529(13)
C341 C344 1.534(4)
C341 C342 1.539(4)
C341 C347 1.58(2)
C35 C36 1.385(3)
C36 C3 1.525(3)
C41 O41 1.391(3)
C41 C46 1.395(3)
C41 C42 1.401(3)
O41 C411 1.393(3)
C411 C412 1.480(3)
C412 N413 1.127(3)
C42 C43 1.395(3)
C43 C44 1.399(3)
C44 C45 1.390(3)
C44 C441 1.534(3)
C441 C442 1.502(4)
C441 C444 1.520(4)
C441 C443 1.535(5)
C45 C46 1.395(3)
C46 C4 1.510(3)
O101 C101 1.399(11)
C101 C102 1.478(9)
O201 C201 1.360(8)
C201 C202 1.426(9)

loop_
_geom_hbond_atom_site_label_D
_geom_hbond_atom_site_label_H
_geom_hbond_atom_site_label_A
_geom_hbond_distance_DH
_geom_hbond_distance_HA
_geom_hbond_distance_DA
_geom_hbond_angle_DHA
O101 H101 O112 0.84 2 2.840(14) 175.4
O201 H201 O112 0.84 2.04 2.812(5) 152.7
